data_6000619
loop_
_publ_author_name
'Notzold, D.'
'Wulff, H.'

_publ_section_title
;
 Determining the crystal structure of Sr-5(PO4)(3)Br, a new compound in
 the apatite series, by powder diffraction modeling
;
_journal_name_full 'Powder Diffraction'
_journal_page_first 70
_journal_page_last 73
_journal_paper_doi 10.1017/S088571560000988X
_journal_volume 13
_journal_year 1998
_chemical_formula_sum 'Br O12 P3 Sr5'
_space_group_name_H-M_alt 'P 63/m'
_cell_angle_alpha 90.000
_cell_angle_beta 90.000
_cell_angle_gamma 120.000
_cell_length_a 9.9641
_cell_length_b 9.9641
_cell_length_c 7.2070
_cell_volume 619.67
_cod_database_code 6000619

loop_
_atom_site_label
_atom_site_fract_x
_atom_site_fract_y
_atom_site_fract_z
? ? ? ?
